data_4088452
loop_
_publ_author_name
'Tondreau, Aaron M.'
'Scott, Brian L.'
'Boncella, James M.'

_publ_section_title
;
 A Tertiary Carbon--Iron Bond as an FeICl Synthon and the Reductive
 Alkylation of Diphosphine-Supported Iron(II) Chloride Complexes to
 Low-Valent Iron
;
_journal_issue 11
_journal_name_full Organometallics
_journal_page_first 1643
_journal_paper_doi 10.1021/acs.organomet.6b00108
_journal_volume 35
_journal_year 2016
_chemical_formula_moiety 'C24.57 H61.63 Fe2 N2 P8'
_chemical_formula_sum 'C24.566 H61.633 Fe2 N2 P8'
_chemical_formula_weight 744.69
_chemical_name_systematic 'bis(dimethylphosphinomethane)iron dinitrogen dimer'
_space_group_crystal_system triclinic
_space_group_IT_number 2
_space_group_name_Hall '-P 1'
_space_group_name_H-M_alt 'P -1'
_symmetry_Int_Tables_number 2
_audit_creation_date 2016-01-05
_audit_creation_method
;
Olex2 1.2
(compiled 2014.06.27 svn.r2953 for OlexSys, GUI svn.r4855)
;
_cell_angle_alpha 90.684(2)
_cell_angle_beta 90.764(3)
_cell_angle_gamma 115.560(2)
_cell_formula_units_Z 2
_cell_length_a 9.2918(13)
_cell_length_b 9.6140(13)
_cell_length_c 23.399(3)
_cell_measurement_reflns_used 9074
_cell_measurement_temperature 105
_cell_measurement_theta_max 28.48
_cell_measurement_theta_min 2.56
_cell_volume 1885.2(4)
_computing_molecular_graphics 'Olex2 (Dolomanov et al., 2009)'
_computing_publication_material 'Olex2 (Dolomanov et al., 2009)'
_computing_structure_refinement 'olex2.refine (Bourhis et al., 2013)'
_diffrn_ambient_temperature 105.29
_diffrn_measured_fraction_theta_full 0.9879
_diffrn_measured_fraction_theta_max 0.9844
_diffrn_measurement_device_type 'Bruker APEX-II CCD'
_diffrn_radiation_type 'Mo K\a'
_diffrn_radiation_wavelength 0.71073
_diffrn_reflns_av_R_equivalents 0.0294
_diffrn_reflns_av_unetI/netI 0.0334
_diffrn_reflns_limit_h_max 12
_diffrn_reflns_limit_h_min -12
_diffrn_reflns_limit_k_max 12
_diffrn_reflns_limit_k_min -12
_diffrn_reflns_limit_l_max 31
_diffrn_reflns_limit_l_min -31
_diffrn_reflns_number 27161
_diffrn_reflns_theta_full 26.0000
_diffrn_reflns_theta_max 28.49
_diffrn_reflns_theta_min 2.43
_exptl_absorpt_coefficient_mu 1.127
_exptl_absorpt_correction_T_max 0.7457
_exptl_absorpt_correction_T_min 0.6277
_exptl_absorpt_correction_type empirical
_exptl_absorpt_process_details 'SADABS-2014/3 - Bruker AXS area detector scaling and absorption correction'
_exptl_crystal_colour 'clear dark red'
_exptl_crystal_colour_lustre clear
_exptl_crystal_colour_modifier dark
_exptl_crystal_colour_primary red
_exptl_crystal_density_diffrn 1.3118
_exptl_crystal_description plate
_exptl_crystal_F_000 793.2593
_exptl_crystal_preparation 'Saturated hexane solution held at -30 C.'
_exptl_crystal_recrystallization_method 'Saturated N-hexane solution held at -35 C.'
_exptl_crystal_size_max 0.42
_exptl_crystal_size_mid 0.33
_exptl_crystal_size_min 0.14
_refine_diff_density_max 1.6171
_refine_diff_density_min -1.2833
_refine_diff_density_rms 0.2959
_refine_ls_d_res_high 0.7450
_refine_ls_d_res_low 8.3807
_refine_ls_extinction_expression Fc^*^=kFc[1+0.001xFc^2^\l^3^/sin(2\q)]^-1/4^
_refine_ls_goodness_of_fit_ref 0.9984
_refine_ls_hydrogen_treatment mixed
_refine_ls_matrix_type full
_refine_ls_number_constraints 138
_refine_ls_number_parameters 458
_refine_ls_number_reflns 9416
_refine_ls_number_restraints 30
_refine_ls_restrained_S_all 0.9967
_refine_ls_R_factor_all 0.1052
_refine_ls_R_factor_gt 0.0996
_refine_ls_shift/su_max 0.0008
_refine_ls_shift/su_mean 0.0001
_refine_ls_structure_factor_coef Fsqd
_refine_ls_weighting_details 'w=1/[\s^2^(Fo^2^)+(0.0681P)^2^+54.3988P] where P=(Fo^2^+2Fc^2^)/3'
_refine_ls_weighting_scheme calc
_refine_ls_wR_factor_gt 0.2696
_refine_ls_wR_factor_ref 0.2798
_reflns_Friedel_coverage 0.0
_reflns_limit_h_max 12
_reflns_limit_h_min -12
_reflns_limit_k_max 12
_reflns_limit_k_min -12
_reflns_limit_l_max 31
_reflns_limit_l_min 0
_reflns_number_gt 8694
_reflns_number_total 9416
_reflns_threshold_expression I>=2u(I)
_cod_data_source_file om6b00108_si_002.cif
_cod_data_source_block DMPEFeN2
_cod_original_cell_volume 1885.2(5)
_cod_database_code 4088452
_olex2_refinement_description
;
1. Fixed Uiso
 At 1.2 times of:
  All C(H) groups, {H3aa,H3ab,H3b} of C3, All C(H,H) groups
 At 1.5 times of:
  All C(H,H,H,H,H,H) groups, {H5a,H5b,H5c} of C5, {H12a,H12b,H12c} of C12,
  {H2a,H2b,H2c} of C2, {H14e,H14f,H14g} of C14', {H11a,H11b,H11c} of C11, {H6'a,
  H6'b,H6'c} of C6', {H23g,H23h,H23i} of C23', {H8a,H8b,H8c} of C8, {H15a,H15b,
  H15c} of C15, {H1a,H1b,H1c} of C1, {H6a,H6b,H6c} of C6, {H7a,H7b,H7c} of C7,
  {H5'a,H5'b,H5'c} of C5', {H13a,H13b,H13c} of C13, {H13d,H13e,H13f} of C13'
2. Rigid bond restraints
 C23', C24
 with sigma for 1-2 distances of 0.01 and sigma for 1-3 distances of 0.01
3. Uiso/Uaniso restraints and constraints
C22 \\sim C21: within 1.7A with sigma of 0.04 and sigma for terminal atoms of
0.08
C24 \\sim C25: within 1.7A with sigma of 0.04 and sigma for terminal atoms of
0.08
Uanis(C21) \\sim Ueq, Uanis(C22) \\sim Ueq, Uanis(C25) \\sim Ueq: with sigma of
0.1 and sigma for terminal atoms of 0.2
4. Others
 Sof(H17d)=Sof(H17e)=Sof(H17f)=Sof(H18d)=Sof(H18e)=Sof(H18f)=Sof(H19d)=
 Sof(H19e)=Sof(H19f)=Sof(H20d)=Sof(H20e)=Sof(H20f)=Sof(H23d)=Sof(H23e)=
 Sof(H23f)=Sof(C5)=Sof(H5a)=Sof(H5b)=Sof(H5c)=Sof(C4')=Sof(H4'a)=Sof(H4'b)=
 Sof(C6')=Sof(H6'a)=Sof(H6'b)=Sof(H6'c)=Sof(C13')=Sof(H13d)=Sof(H13e)=Sof(H13f)=
 Sof(C14')=Sof(H14e)=Sof(H14f)=Sof(H14g)=Sof(C15')=Sof(H15d)=Sof(H15e)=Sof(P6B)=
 Sof(P8B)=Sof(P5B)=Sof(P7B)=Sof(H3b)=1-FVAR(1)
 Sof(H17a)=Sof(H17b)=Sof(H17c)=Sof(H18a)=Sof(H18b)=Sof(H18c)=Sof(H19a)=
 Sof(H19b)=Sof(H19c)=Sof(H20a)=Sof(H20b)=Sof(H20c)=Sof(H22a)=Sof(C26)=Sof(H22c)=
 Sof(H23a)=Sof(H23b)=Sof(H23c)=Sof(C4)=Sof(H4a)=Sof(H4b)=Sof(C6)=Sof(H6a)=
 Sof(H6b)=Sof(H6c)=Sof(C13)=Sof(H13a)=Sof(H13b)=Sof(H13c)=Sof(C14)=Sof(H14a)=
 Sof(H14b)=Sof(C14B)=Sof(H14c)=Sof(H14d)=Sof(C25)=Sof(H25a)=Sof(H25b)=Sof(C5')=
 Sof(H5'a)=Sof(H5'b)=Sof(H5'c)=Sof(P5)=Sof(P8)=Sof(P7)=Sof(P6)=Sof(H3aa)=
 Sof(H3ab)=FVAR(1)
 Fixed Sof: C15(0.5) H15a(0.5) H15b(0.5) H15c(0.5) C24(0.5) C16'(0.5)
 H16a(0.5) H16b(0.5) C23'(0.5) H23g(0.5) H23h(0.5) H23i(0.5) H24(0.5)
5.a Secondary CH2 refined with riding coordinates:
 C9(H9a,H9b), C10(H10a,H10b), C4(H4a,H4b), C14(H14a,H14b), C14B(H14c,H14d),
 C25(H25a,H25b), C4'(H4'a,H4'b), C15'(H15d,H15e), C16'(H16a,H16b), C21(H21a,
 H21b), C3(H3aa,H3ab)
5.b Me refined with riding coordinates:
 C17(H17a,H17b,H17c), C17(H17d,H17e,H17f), C18(H18a,H18b,H18c), C18(H18d,H18e,
 H18f), C19(H19a,H19b,H19c), C19(H19d,H19e,H19f), C20(H20a,H20b,H20c), C20(H20d,
 H20e,H20f), C23(H23a,H23b,H23c), C23(H23d,H23e,H23f)
5.c Aromatic/amide H refined with riding coordinates:
 C3(H3b), C24(H24)
5.d Idealised Me refined as rotating group:
 C1(H1a,H1b,H1c), C2(H2a,H2b,H2c), C7(H7a,H7b,H7c), C8(H8a,H8b,H8c), C11(H11a,
 H11b,H11c), C12(H12a,H12b,H12c), C5(H5a,H5b,H5c), C6(H6a,H6b,H6c), C13(H13a,
 H13b,H13c), C15(H15a,H15b,H15c), C5'(H5'a,H5'b,H5'c), C6'(H6'a,H6'b,H6'c),
 C13'(H13d,H13e,H13f), C14'(H14e,H14f,H14g), C23'(H23g,H23h,H23i)
;
_olex2_exptl_crystal_mounting_method 'N-paratone on a nylon loop'
_olex2_submission_original_sample_id amt001100
_olex2_submission_special_instructions 'No special instructions were received'

loop_
_space_group_symop_id
_space_group_symop_operation_xyz
1 x,y,z
2 -x,-y,-z

loop_
_atom_site_label
_atom_site_type_symbol
_atom_site_fract_x
_atom_site_fract_y
_atom_site_fract_z
_atom_site_U_iso_or_equiv
_atom_site_adp_type
_atom_site_occupancy
_atom_site_refinement_flags_posn
_atom_site_refinement_flags_adp
_atom_site_disorder_group
C1 C 0.0422(9) 0.4159(9) 0.0939(4) 0.0278(16) Uani 1.000000 . . .
H1a H 0.0050(11) 0.328(5) 0.067(2) 0.042(2) Uiso 1.000000 GR . .
H1b H 0.0087(10) 0.379(7) 0.1325(8) 0.042(2) Uiso 1.000000 GR . .
H1c H -0.0038(10) 0.487(2) 0.083(3) 0.042(2) Uiso 1.000000 GR . .
C2 C 0.2857(11) 0.5382(10) 0.0139(3) 0.0285(17) Uani 1.000000 . . .
H2a H 0.217(6) 0.440(2) -0.0052(3) 0.043(3) Uiso 1.000000 GR . .
H2b H 0.256(7) 0.619(5) 0.0009(5) 0.043(3) Uiso 1.000000 GR . .
H2c H 0.3971(19) 0.566(7) 0.0045(4) 0.043(3) Uiso 1.000000 GR . .
C3 C 0.3052(12) 0.3483(10) 0.1007(4) 0.036(2) Uani 1.000000 . . .
C7 C 0.7188(10) 0.8647(11) 0.0566(3) 0.0279(17) Uani 1.000000 . . .
H7a H 0.810(5) 0.962(2) 0.0481(15) 0.042(3) Uiso 1.000000 GR . .
H7b H 0.755(7) 0.784(5) 0.0613(10) 0.042(3) Uiso 1.000000 GR . .
H7c H 0.641(2) 0.836(7) 0.0249(6) 0.042(3) Uiso 1.000000 GR . .
C8 C 0.8089(9) 0.9786(10) 0.1682(4) 0.0304(18) Uani 1.000000 . . .
H8a H 0.888(3) 1.067(5) 0.1482(13) 0.046(3) Uiso 1.000000 GR . .
H8b H 0.7847(18) 1.014(7) 0.2048(12) 0.046(3) Uiso 1.000000 GR . .
H8c H 0.852(5) 0.903(3) 0.175(2) 0.046(3) Uiso 1.000000 GR . .
C9 C 0.6004(10) 1.0649(9) 0.1063(4) 0.0280(17) Uani 1.000000 . . .
H9a H 0.6807(10) 1.1260(9) 0.0782(4) 0.034(2) Uiso 1.000000 R . .
H9b H 0.6160(10) 1.1294(9) 0.1412(4) 0.034(2) Uiso 1.000000 R . .
C10 C 0.4348(9) 1.0168(8) 0.0819(4) 0.0230(15) Uani 1.000000 . . .
H10a H 0.4055(9) 1.1042(8) 0.0840(4) 0.0276(18) Uiso 1.000000 R . .
H10b H 0.4304(9) 0.9850(8) 0.0412(4) 0.0276(18) Uiso 1.000000 R . .
C11 C 0.1148(10) 0.8028(11) 0.0770(4) 0.0328(19) Uani 1.000000 . . .
H11a H 0.0210(16) 0.728(6) 0.0963(13) 0.049(3) Uiso 1.000000 GR . .
H11b H 0.100(5) 0.8957(17) 0.069(3) 0.049(3) Uiso 1.000000 GR . .
H11c H 0.129(4) 0.758(8) 0.0408(13) 0.049(3) Uiso 1.000000 GR . .
C12 C 0.2355(13) 0.9495(11) 0.1810(4) 0.036(2) Uani 1.000000 . . .
H12a H 0.329(2) 1.010(7) 0.2054(18) 0.054(3) Uiso 1.000000 GR . .
H12b H 0.193(8) 1.018(6) 0.1643(4) 0.054(3) Uiso 1.000000 GR . .
H12c H 0.153(6) 0.8714(12) 0.2039(19) 0.054(3) Uiso 1.000000 GR . .
C17 C 0.027(2) 0.848(2) 0.4381(5) 0.084(6) Uani 1.000000 . . .
H17a H 0.081(2) 0.821(2) 0.4690(5) 0.125(8) Uiso 0.566(11) R . 1
H17b H 0.028(2) 0.949(2) 0.4469(5) 0.125(8) Uiso 0.566(11) R . 1
H17c H -0.084(2) 0.770(2) 0.4346(5) 0.125(8) Uiso 0.566(11) R . 1
H17d H 0.054(2) 0.792(2) 0.4679(5) 0.125(8) Uiso 0.434(11) R . 2
H17e H 0.093(2) 0.959(2) 0.4433(5) 0.125(8) Uiso 0.434(11) R . 2
H17f H -0.086(2) 0.827(2) 0.4410(5) 0.125(8) Uiso 0.434(11) R . 2
C18 C -0.0009(14) 0.9090(14) 0.3252(5) 0.046(3) Uani 1.000000 . . .
H18a H 0.0408(14) 0.9184(14) 0.2864(5) 0.070(4) Uiso 0.566(11) R . 1
H18b H -0.1109(14) 0.8287(14) 0.3253(5) 0.070(4) Uiso 0.566(11) R . 1
H18c H 0.0012(14) 1.0076(14) 0.3375(5) 0.070(4) Uiso 0.566(11) R . 1
H18d H 0.0101(14) 0.8904(14) 0.2845(5) 0.070(4) Uiso 0.434(11) R . 2
H18e H -0.1125(14) 0.8851(14) 0.3328(5) 0.070(4) Uiso 0.434(11) R . 2
H18f H 0.0666(14) 1.0175(14) 0.3350(5) 0.070(4) Uiso 0.434(11) R . 2
C19 C 0.4454(16) 0.5224(16) 0.4127(4) 0.057(4) Uani 1.000000 . . .
H19a H 0.4588(16) 0.4928(16) 0.3736(4) 0.086(6) Uiso 0.566(11) R . 1
H19b H 0.5461(16) 0.6050(16) 0.4269(4) 0.086(6) Uiso 0.566(11) R . 1
H19c H 0.4150(16) 0.4330(16) 0.4375(4) 0.086(6) Uiso 0.566(11) R . 1
H19d H 0.4947(16) 0.5236(16) 0.3759(4) 0.086(6) Uiso 0.434(11) R . 2
H19e H 0.5246(16) 0.5427(16) 0.4436(4) 0.086(6) Uiso 0.434(11) R . 2
H19f H 0.3559(16) 0.4212(16) 0.4179(4) 0.086(6) Uiso 0.434(11) R . 2
C20 C 0.2905(14) 0.6354(13) 0.4877(4) 0.041(2) Uani 1.000000 . . .
H20a H 0.2100(14) 0.6741(13) 0.4940(4) 0.062(4) Uiso 0.566(11) R . 1
H20b H 0.2646(14) 0.5425(13) 0.5102(4) 0.062(4) Uiso 0.566(11) R . 1
H20c H 0.3958(14) 0.7146(13) 0.4996(4) 0.062(4) Uiso 0.566(11) R . 1
H20d H 0.2442(14) 0.7072(13) 0.4967(4) 0.062(4) Uiso 0.434(11) R . 2
H20e H 0.2077(14) 0.5292(13) 0.4897(4) 0.062(4) Uiso 0.434(11) R . 2
H20f H 0.3764(14) 0.6507(13) 0.5154(4) 0.062(4) Uiso 0.434(11) R . 2
C22 C 0.583(3) 0.986(2) 0.4201(7) 0.103(7) Uani 1.000000 . U .
C23 C 0.5998(11) 1.0032(12) 0.3005(4) 0.045(3) Uani 1.000000 . . .
H23a H 0.5375(11) 0.9751(12) 0.2646(4) 0.068(4) Uiso 0.566(11) R . 1
H23b H 0.6588(11) 1.1157(12) 0.3037(4) 0.068(4) Uiso 0.566(11) R . 1
H23c H 0.6752(11) 0.9568(12) 0.3010(4) 0.068(4) Uiso 0.566(11) R . 1
H23d H 0.6252(11) 0.9152(12) 0.2947(4) 0.068(4) Uiso 0.434(11) R . 2
H23e H 0.5633(11) 1.0279(12) 0.2642(4) 0.068(4) Uiso 0.434(11) R . 2
H23f H 0.6954(11) 1.0927(12) 0.3144(4) 0.068(4) Uiso 0.434(11) R . 2
C4 C 0.3662(17) 0.3492(14) 0.1609(6) 0.021(3) Uani 0.566(11) . . 1
H4a H 0.2767(17) 0.3120(14) 0.1878(6) 0.025(3) Uiso 0.566(11) R . 1
H4b H 0.4216(17) 0.2815(14) 0.1632(6) 0.025(3) Uiso 0.566(11) R . 1
C5 C 0.717(3) 0.597(4) 0.1828(14) 0.049(7) Uani 0.434(11) . . 1
H5a H 0.763(6) 0.65(2) 0.219(4) 0.074(11) Uiso 0.434(11) GR . 1
H5b H 0.730(3) 0.501(4) 0.181(9) 0.074(11) Uiso 0.434(11) GR . 1
H5c H 0.772(5) 0.66(2) 0.151(5) 0.074(11) Uiso 0.434(11) GR . 1
C6 C 0.535(2) 0.5385(18) 0.2560(6) 0.027(3) Uani 0.566(11) . . 1
H6a H 0.436(4) 0.519(13) 0.2755(8) 0.040(5) Uiso 0.566(11) GR . 1
H6b H 0.565(13) 0.454(9) 0.2632(7) 0.040(5) Uiso 0.566(11) GR . 1
H6c H 0.620(10) 0.636(5) 0.2704(11) 0.040(5) Uiso 0.566(11) GR . 1
C13 C -0.0119(19) 0.440(2) 0.2556(7) 0.039(5) Uani 0.566(11) . . 1
H13a H -0.098(12) 0.336(7) 0.2546(9) 0.058(7) Uiso 0.566(11) GR . 1
H13b H -0.044(16) 0.508(10) 0.2333(15) 0.058(7) Uiso 0.566(11) GR . 1
H13c H 0.084(5) 0.440(15) 0.239(2) 0.058(7) Uiso 0.566(11) GR . 1
C14 C 0.052(3) 0.333(3) 0.3569(12) 0.062(7) Uani 0.566(11) . . 1
H14a H 0.120(3) 0.306(3) 0.3312(12) 0.074(8) Uiso 0.566(11) R . 1
H14b H -0.053(3) 0.244(3) 0.3594(12) 0.074(8) Uiso 0.566(11) R . 1
C14B C 0.131(4) 0.382(3) 0.4163(17) 0.107(14) Uani 0.566(11) . . 1
H14c H 0.050(4) 0.375(3) 0.4446(17) 0.129(17) Uiso 0.566(11) R . 1
H14d H 0.179(4) 0.313(3) 0.4281(17) 0.129(17) Uiso 0.566(11) R . 1
C15 C -0.161(5) 0.475(5) 0.3565(17) 0.068(14) Uani 0.500000 . . 1
H15a H -0.185(13) 0.563(13) 0.349(9) 0.10(2) Uiso 0.500000 GR . 1
H15b H -0.242(6) 0.382(16) 0.337(7) 0.10(2) Uiso 0.500000 GR . 1
H15c H -0.162(9) 0.46(3) 0.398(2) 0.10(2) Uiso 0.500000 GR . 1
C24 C 0.416(4) 1.104(4) 0.367(3) 0.103(14) Uani 0.500000 . U 1
C25 C 0.277(3) 1.061(3) 0.3941(17) 0.096(11) Uani 0.566(11) . U 1
H25a H 0.297(3) 1.067(3) 0.4359(17) 0.116(13) Uiso 0.566(11) R . 1
H25b H 0.231(3) 1.134(3) 0.3848(17) 0.116(13) Uiso 0.566(11) R . 1
C4' C 0.450(4) 0.385(3) 0.1284(10) 0.045(7) Uani 0.434(11) . . 2
H4'a H 0.444(4) 0.295(3) 0.1498(10) 0.054(8) Uiso 0.434(11) R . 2
H4'b H 0.534(4) 0.410(3) 0.0996(10) 0.054(8) Uiso 0.434(11) R . 2
C5' C 0.6894(18) 0.5531(19) 0.1508(7) 0.024(3) Uani 0.566(11) . . 2
H5'a H 0.780(3) 0.651(5) 0.161(4) 0.036(4) Uiso 0.566(11) GR . 2
H5'b H 0.707(7) 0.468(8) 0.167(4) 0.036(4) Uiso 0.566(11) GR . 2
H5'c H 0.680(5) 0.541(13) 0.1091(8) 0.036(4) Uiso 0.566(11) GR . 2
C6' C 0.442(4) 0.450(4) 0.2451(10) 0.049(7) Uani 0.434(11) . . 2
H6'a H 0.506(17) 0.39(2) 0.254(5) 0.073(11) Uiso 0.434(11) GR . 2
H6'b H 0.46(2) 0.525(4) 0.2761(18) 0.073(11) Uiso 0.434(11) GR . 2
H6'c H 0.329(8) 0.377(17) 0.241(3) 0.073(11) Uiso 0.434(11) GR . 2
C13' C 0.067(4) 0.369(3) 0.2731(12) 0.069(11) Uani 0.434(11) . . 2
H13d H 0.162(17) 0.35(2) 0.276(6) 0.103(17) Uiso 0.434(11) GR . 2
H13e H -0.028(16) 0.271(12) 0.273(7) 0.103(17) Uiso 0.434(11) GR . 2
H13f H 0.07(3) 0.423(14) 0.2375(13) 0.103(17) Uiso 0.434(11) GR . 2
C14' C 0.007(3) 0.346(3) 0.3845(14) 0.042(6) Uani 0.434(11) . . 2
H14e H -0.03(2) 0.246(4) 0.3650(14) 0.063(9) Uiso 0.434(11) GR . 2
H14f H 0.098(8) 0.365(14) 0.410(6) 0.063(9) Uiso 0.434(11) GR . 2
H14g H -0.081(17) 0.347(16) 0.407(6) 0.063(9) Uiso 0.434(11) GR . 2
C15' C -0.146(6) 0.484(5) 0.331(3) 0.10(2) Uani 0.434(11) . . 2
H15d H -0.227(6) 0.384(5) 0.344(3) 0.12(3) Uiso 0.434(11) R . 2
H15e H -0.173(6) 0.502(5) 0.291(3) 0.12(3) Uiso 0.434(11) R . 2
C16' C -0.136(3) 0.615(4) 0.3710(15) 0.071(9) Uani 0.500000 . . 2
H16a H -0.221(3) 0.646(4) 0.3602(15) 0.085(11) Uiso 0.500000 R . 2
H16b H -0.155(3) 0.577(4) 0.4106(15) 0.085(11) Uiso 0.500000 R . 2
C21 C 0.576(3) 0.846(3) 0.4307(10) 0.135(8) Uani 1.000000 . U 2
H21a H 0.658(3) 0.833(3) 0.4080(10) 0.162(10) Uiso 1.000000 R . 2
H21b H 0.603(3) 0.843(3) 0.4716(10) 0.162(10) Uiso 1.000000 R . 2
C23' C 0.419(7) 1.141(4) 0.356(3) 0.14(3) Uani 0.500000 . U 2
H23g H 0.52(2) 1.224(10) 0.370(18) 0.21(4) Uiso 0.500000 GR . 2
H23h H 0.40(5) 1.16(3) 0.317(5) 0.21(4) Uiso 0.500000 GR . 2
H23i H 0.33(4) 1.133(18) 0.381(16) 0.21(4) Uiso 0.500000 GR . 2
N1 N 0.3387(7) 0.7109(6) 0.2251(2) 0.0149(11) Uani 1.000000 . . .
N2 N 0.3032(7) 0.7150(6) 0.2710(2) 0.0152(11) Uani 1.000000 . . .
P1 P 0.2619(2) 0.5182(2) 0.09259(8) 0.0167(4) Uani 1.000000 . . .
P2 P 0.5065(2) 0.5513(2) 0.17859(8) 0.0180(4) Uani 1.000000 . . .
P3 P 0.6244(2) 0.8875(2) 0.12394(8) 0.0157(4) Uani 1.000000 . . .
P4 P 0.2944(2) 0.8542(2) 0.12346(7) 0.0153(4) Uani 1.000000 . . .
P5 P 0.0303(13) 0.5119(14) 0.3299(5) 0.0226(16) Uani 0.566(11) . . 1
P8 P 0.1231(8) 0.8574(8) 0.37418(19) 0.0260(11) Uani 0.566(11) . . 1
P7 P 0.4661(18) 0.933(2) 0.3605(9) 0.034(3) Uani 0.566(11) . . 1
P6 P 0.2922(9) 0.5892(8) 0.41313(18) 0.0342(15) Uani 0.566(11) . . 1
P6B P 0.3725(7) 0.6717(8) 0.41425(18) 0.0182(14) Uani 0.434(11) . . 2
P8B P 0.0612(8) 0.7857(10) 0.3684(2) 0.0202(13) Uani 0.434(11) . . 2
P5B P 0.0606(17) 0.4894(17) 0.3345(7) 0.025(2) Uani 0.434(11) . . 2
P7B P 0.437(2) 0.953(2) 0.3548(11) 0.030(3) Uani 0.434(11) . . 2
Fe1 Fe 0.40264(11) 0.70421(11) 0.15082(4) 0.0112(3) Uani 1.000000 . . .
Fe2 Fe 0.24710(12) 0.72254(11) 0.34664(4) 0.0145(3) Uani 1.000000 . . .
H3aa H 0.3864(12) 0.3526(10) 0.0729(4) 0.043(3) Uiso 0.566(11) R . 1
H3ab H 0.2071(12) 0.2523(10) 0.0932(4) 0.043(3) Uiso 0.566(11) R . 1
H3b H 0.2359(12) 0.2474(10) 0.0873(4) 0.043(3) Uiso 0.434(11) R . 2
H24 H 0.479(4) 1.204(4) 0.354(3) 0.124(17) Uiso 0.500000 R . 1

loop_
_atom_site_aniso_label
_atom_site_aniso_U_11
_atom_site_aniso_U_22
_atom_site_aniso_U_33
_atom_site_aniso_U_12
_atom_site_aniso_U_13
_atom_site_aniso_U_23
C1 0.023(4) 0.025(4) 0.028(4) 0.003(3) -0.003(3) -0.002(3)
C2 0.038(4) 0.036(4) 0.012(3) 0.016(4) -0.002(3) -0.005(3)
C3 0.049(5) 0.021(4) 0.043(5) 0.023(4) -0.018(4) -0.013(4)
C7 0.023(4) 0.045(5) 0.016(3) 0.014(4) 0.008(3) 0.009(3)
C8 0.017(3) 0.034(4) 0.031(4) 0.001(3) -0.002(3) 0.006(3)
C9 0.026(4) 0.024(4) 0.038(5) 0.015(3) 0.006(3) 0.008(3)
C10 0.025(4) 0.016(3) 0.031(4) 0.011(3) 0.007(3) 0.013(3)
C11 0.027(4) 0.033(4) 0.044(5) 0.018(4) -0.008(4) -0.000(4)
C12 0.057(6) 0.047(5) 0.026(4) 0.044(5) 0.013(4) 0.007(4)
C17 0.124(13) 0.157(16) 0.031(6) 0.118(13) 0.015(7) 0.001(8)
C18 0.060(7) 0.066(7) 0.039(5) 0.051(6) 0.003(5) 0.008(5)
C19 0.098(9) 0.107(10) 0.018(4) 0.092(9) -0.001(5) 0.003(5)
C20 0.064(7) 0.062(7) 0.012(4) 0.041(6) 0.006(4) 0.006(4)
C22 0.131(15) 0.087(12) 0.047(8) 0.006(11) -0.018(8) -0.020(8)
C23 0.028(5) 0.043(5) 0.033(5) -0.015(4) 0.009(4) -0.008(4)
C4 0.034(7) 0.012(5) 0.022(7) 0.015(5) 0.003(6) -0.000(5)
C5 0.037(13) 0.067(18) 0.060(18) 0.038(13) 0.001(12) 0.036(15)
C6 0.043(9) 0.026(7) 0.019(7) 0.024(7) -0.014(6) -0.001(6)
C13 0.025(7) 0.042(10) 0.021(7) -0.013(7) -0.001(6) -0.018(7)
C14 0.057(15) 0.039(12) 0.061(16) -0.006(10) 0.013(12) 0.018(11)
C14B 0.11(2) 0.022(10) 0.15(3) -0.015(12) -0.04(2) 0.037(14)
C15 0.06(2) 0.06(2) 0.09(3) 0.034(16) 0.05(2) 0.012(18)
C24 0.039(14) 0.036(15) 0.22(4) 0.005(10) 0.001(17) -0.088(18)
C25 0.061(14) 0.044(11) 0.19(3) 0.028(10) -0.003(15) -0.065(15)
C4' 0.080(19) 0.043(13) 0.033(12) 0.049(14) -0.033(13) -0.013(10)
C5' 0.026(7) 0.038(8) 0.020(7) 0.026(7) 0.001(6) -0.001(6)
C6' 0.09(2) 0.069(19) 0.019(10) 0.060(18) 0.010(12) 0.010(11)
C13' 0.09(2) 0.023(11) 0.045(15) -0.022(13) 0.017(15) -0.016(11)
C14' 0.033(13) 0.020(10) 0.054(17) -0.007(9) -0.004(12) 0.004(11)
C15' 0.09(3) 0.021(14) 0.15(5) -0.005(18) -0.07(3) 0.02(2)
C16' 0.019(10) 0.09(2) 0.10(2) 0.019(12) 0.026(12) 0.015(17)
C21 0.095(13) 0.20(2) 0.098(14) 0.061(14) -0.059(10) -0.037(13)
C23' 0.18(5) 0.025(18) 0.17(5) -0.00(2) 0.14(4) 0.00(2)
N1 0.013(3) 0.012(2) 0.017(3) 0.002(2) -0.001(2) 0.002(2)
N2 0.016(3) 0.013(3) 0.017(3) 0.007(2) 0.002(2) 0.003(2)
P1 0.0189(8) 0.0167(8) 0.0145(8) 0.0078(7) -0.0034(6) -0.0026(6)
P2 0.0224(9) 0.0182(9) 0.0164(8) 0.0116(7) -0.0020(7) 0.0009(6)
P3 0.0126(8) 0.0161(8) 0.0168(8) 0.0047(6) 0.0020(6) 0.0044(6)
P4 0.0178(8) 0.0174(8) 0.0147(8) 0.0112(7) 0.0020(6) 0.0019(6)
P5 0.020(4) 0.021(4) 0.023(3) 0.005(2) 0.004(2) 0.002(2)
P8 0.030(3) 0.028(3) 0.026(2) 0.019(2) -0.0008(18) -0.0061(18)
P7 0.019(5) 0.039(5) 0.032(4) 0.001(3) 0.005(3) -0.018(3)
P6 0.047(4) 0.048(4) 0.0193(19) 0.031(3) 0.0025(19) 0.0072(19)
P6B 0.012(3) 0.031(3) 0.0110(19) 0.009(2) 0.0003(15) -0.0009(17)
P8B 0.020(3) 0.027(3) 0.018(2) 0.014(3) 0.0032(19) 0.002(2)
P5B 0.023(5) 0.016(4) 0.028(4) -0.001(3) 0.008(4) 0.002(3)
P7B 0.014(6) 0.024(5) 0.039(7) -0.005(4) 0.012(5) -0.019(4)
Fe1 0.0134(5) 0.0122(5) 0.0097(4) 0.0069(4) 0.0005(3) 0.0009(3)
Fe2 0.0146(5) 0.0176(5) 0.0110(5) 0.0067(4) 0.0006(3) -0.0005(3)

loop_
_atom_type_symbol
_atom_type_scat_dispersion_real
_atom_type_scat_dispersion_imag
_atom_type_scat_Cromer_Mann_a1
_atom_type_scat_Cromer_Mann_a2
_atom_type_scat_Cromer_Mann_a3
_atom_type_scat_Cromer_Mann_a4
_atom_type_scat_Cromer_Mann_b1
_atom_type_scat_Cromer_Mann_b2
_atom_type_scat_Cromer_Mann_b3
_atom_type_scat_Cromer_Mann_b4
_atom_type_scat_Cromer_Mann_c
_atom_type_scat_source
_atom_type_scat_dispersion_source
H 0.00000 0.00000 0.49300 0.32291 0.14019 0.04081 10.51090 26.12570 3.14236 57.79970 0.0030380000826 'International Tables Volume C Table 6.1.1.4 (pp. 500-502)' 'Henke, Gullikson and Davis, At. Data and Nucl. Data Tables, 1993, 54, 2'
C 0.00347 0.00161 2.31000 1.02000 1.58860 0.86500 20.84390 10.20750 0.56870 51.65120 0.215599998832 'International Tables Volume C Table 6.1.1.4 (pp. 500-502)' 'Henke, Gullikson and Davis, At. Data and Nucl. Data Tables, 1993, 54, 2'
N 0.00653 0.00323 12.21260 3.13220 2.01250 1.16630 0.00570 9.89330 28.99750 0.58260 -11.5290002823 'International Tables Volume C Table 6.1.1.4 (pp. 500-502)' 'Henke, Gullikson and Davis, At. Data and Nucl. Data Tables, 1993, 54, 2'
Fe 0.35822 0.84933 11.76950 7.35730 3.52220 2.30450 4.76110 0.30720 15.35350 76.88050 1.03690004349 'International Tables Volume C Table 6.1.1.4 (pp. 500-502)' 'Henke, Gullikson and Davis, At. Data and Nucl. Data Tables, 1993, 54, 2'
P 0.10434 0.09671 6.43450 4.17910 1.78000 1.49080 1.90670 27.15700 0.52600 68.16450 1.11489999294 'International Tables Volume C Table 6.1.1.4 (pp. 500-502)' 'Henke, Gullikson and Davis, At. Data and Nucl. Data Tables, 1993, 54, 2'

loop_
_geom_angle_atom_site_label_1
_geom_angle_atom_site_label_2
_geom_angle_atom_site_label_3
_geom_angle
H1b C1 H1a 109.5
H1c C1 H1a 109.5
H1c C1 H1b 109.5
P1 C1 H1a 109.5
P1 C1 H1b 109.5
P1 C1 H1c 109.5
H2b C2 H2a 109.5
H2c C2 H2a 109.5
H2c C2 H2b 109.5
P1 C2 H2a 109.5
P1 C2 H2b 109.5
P1 C2 H2c 109.5
H3aa C3 C4 110.0(7)
H3ab C3 C4 110.0(6)
H3ab C3 H3aa 108.3
H3b C3 C4' 123.8(9)
H7b C7 H7a 109.5
H7c C7 H7a 109.5
H7c C7 H7b 109.5
P3 C7 H7a 109.5
P3 C7 H7b 109.5
P3 C7 H7c 109.5
H8b C8 H8a 109.5
H8c C8 H8a 109.5
H8c C8 H8b 109.5
P3 C8 H8a 109.5
P3 C8 H8b 109.5
P3 C8 H8c 109.5
H9b C9 H9a 108.398823476(14)
C10 C9 H9a 110.1(4)
C10 C9 H9b 110.1(5)
P3 C9 H9a 110.1(3)
P3 C9 H9b 110.1(3)
P3 C9 C10 108.2(5)
H10a C10 C9 110.0(4)
H10b C10 C9 110.0(5)
H10b C10 H10a 108.4
P4 C10 C9 108.5(5)
P4 C10 H10a 110.0(2)
P4 C10 H10b 110.0(3)
H11b C11 H11a 109.5
H11c C11 H11a 109.5
H11c C11 H11b 109.5
P4 C11 H11a 109.5
P4 C11 H11b 109.5
P4 C11 H11c 109.5
H12b C12 H12a 109.5
H12c C12 H12a 109.5
H12c C12 H12b 109.5
P4 C12 H12a 109.5
P4 C12 H12b 109.5
P4 C12 H12c 109.5
H17b C17 H17a 109.5
H17c C17 H17a 109.5
H17c C17 H17b 109.5
H17e C17 H17d 109.5
H17f C17 H17d 109.5
H17f C17 H17e 109.5
P8 C17 H17a 109.5
P8 C17 H17b 109.5
P8 C17 H17c 109.5
P8B C17 H17d 109.5
P8B C17 H17e 109.5
P8B C17 H17f 109.5
H18b C18 H18a 109.5
H18c C18 H18a 109.5
H18c C18 H18b 109.5
H18e C18 H18d 109.5
H18f C18 H18d 109.5
H18f C18 H18e 109.5
P8 C18 H18a 109.5
P8 C18 H18b 109.5
P8 C18 H18c 109.5
P8B C18 H18d 109.5
P8B C18 H18e 109.5
P8B C18 H18f 109.5
H19b C19 H19a 109.5
H19c C19 H19a 109.5
H19c C19 H19b 109.5
H19e C19 H19d 109.5
H19f C19 H19d 109.5
H19f C19 H19e 109.5
P6 C19 H19a 109.5
P6 C19 H19b 109.5
P6 C19 H19c 109.5
P6B C19 H19d 109.5
P6B C19 H19e 109.5
P6B C19 H19f 109.5
H20b C20 H20a 109.5
H20c C20 H20a 109.5
H20c C20 H20b 109.5
H20e C20 H20d 109.5
H20f C20 H20d 109.5
H20f C20 H20e 109.5
P6 C20 H20a 109.5
P6 C20 H20b 109.5
P6 C20 H20c 109.5
P6B C20 H20d 109.5
P6B C20 H20e 109.5
P6B C20 H20f 109.5
P7B C22 C21 104.8(13)
H23b C23 H23a 109.5
H23c C23 H23a 109.5
H23c C23 H23b 109.5
H23e C23 H23d 109.5
H23f C23 H23d 109.5
H23f C23 H23e 109.5
P7 C23 H23a 109.5
P7 C23 H23b 109.5
P7 C23 H23c 109.5
P7B C23 H23d 109.5
P7B C23 H23e 109.5
P7B C23 H23f 109.5
H4b C4 H4a 108.6
P2 C4 C3 106.6(8)
H5b C5 H5a 109.5
H5c C5 H5a 109.5
H5c C5 H5b 109.5
H6b C6 H6a 109.5
H6c C6 H6a 109.5
H6c C6 H6b 109.5
H13b C13 H13a 109.5
H13c C13 H13a 109.5
H13c C13 H13b 109.5
P5 C13 H13a 109.5
P5 C13 H13b 109.5
P5 C13 H13c 109.5
H14b C14 H14a 108.89636779(4)
C14B C14 H14a 111(2)
C14B C14 H14b 110.8(14)
P5 C14 H14a 110.8(10)
P5 C14 H14b 110.8(9)
P5 C14 C14B 105(2)
H14c C14B C14 110(2)
H14d C14B C14 110.0(19)
H14d C14B H14c 108.3
P6 C14B C14 108.6(18)
P6 C14B H14c 110.0(15)
P6 C14B H14d 110.0(11)
H15b C15 H15a 109.5
H15c C15 H15a 109.5
H15c C15 H15b 109.5
P5 C15 H15a 109.5
P5 C15 H15b 109.5
P5 C15 H15c 109.5
P7 C24 C25 110(3)
H24 C24 C25 125(2)
H24 C24 P7 125.2(15)
H25a C25 C24 109(3)
H25b C25 C24 109(3)
H25b C25 H25a 107.7
P8 C25 C24 113.7(19)
P8 C25 H25a 108.8(13)
P8 C25 H25b 108.8(9)
H4'b C4' H4'a 107.83720(9)
P2 C4' C3 112.5(14)
H5'b C5' H5'a 109.5
H5'c C5' H5'a 109.5
H5'c C5' H5'b 109.5
H6'b C6' H6'a 109.5
H6'c C6' H6'a 109.5
H6'c C6' H6'b 109.5
H13e C13' H13d 109.5
H13f C13' H13d 109.5
H13f C13' H13e 109.5
P5B C13' H13d 109.5
P5B C13' H13e 109.5
P5B C13' H13f 109.5
H14f C14' H14e 109.5
H14g C14' H14e 109.5
H14g C14' H14f 109.5
P5B C14' H14e 109.5
P5B C14' H14f 109.5
P5B C14' H14g 109.5
H15e C15' H15d 108.82138734(4)
C16' C15' H15d 111(2)
C16' C15' H15e 111(2)
P5B C15' H15d 110.7(13)
P5B C15' H15e 110.7(19)
P5B C15' C16' 105(3)
H16a C16' C15' 109(2)
H16b C16' C15' 109(2)
H16b C16' H16a 107.9
P8B C16' C15' 112(2)
P8B C16' H16a 109.2(9)
P8B C16' H16b 109.2(11)
H21b C21 H21a 107.36879475(4)
P6B C21 H21a 108.2(8)
P6B C21 H21b 108.2(7)
H23h C23' H23g 109.5
H23i C23' H23g 109.5
H23i C23' H23h 109.5
P7B C23' H23g 109.5
P7B C23' H23h 109.5
P7B C23' H23i 109.5
Fe1 N1 N2 178.2(5)
Fe2 N2 N1 179.4(5)
C2 P1 C1 98.5(4)
C3 P1 C1 97.9(4)
C3 P1 C2 98.0(4)
Fe1 P1 C1 123.7(3)
Fe1 P1 C2 121.5(3)
Fe1 P1 C3 112.3(3)
C5 P2 C4 117.3(11)
C6 P2 C4 100.7(7)
C6 P2 C5 78.8(11)
C5' P2 C4' 72.1(11)
C6' P2 C4' 100.0(13)
C6' P2 C5' 114.8(10)
C8 P3 C7 97.5(4)
C9 P3 C7 99.2(4)
C9 P3 C8 98.3(4)
Fe1 P3 C7 120.0(3)
Fe1 P3 C8 125.4(3)
Fe1 P3 C9 111.7(3)
C11 P4 C10 98.0(4)
C12 P4 C10 103.4(4)
C12 P4 C11 97.0(4)
Fe1 P4 C10 111.3(2)
Fe1 P4 C11 127.7(3)
Fe1 P4 C12 115.8(3)
C14 P5 C13 94.1(12)
C15 P5 C13 103.6(17)
C15 P5 C14 100.3(16)
C18 P8 C17 100.5(6)
Fe2 P8 C17 128.5(6)
Fe2 P8 C18 122.3(4)
C23 P7 C22 106.1(11)
Fe2 P7 C22 127.2(13)
Fe2 P7 C23 117.4(10)
C20 P6 C19 101.1(5)
Fe2 P6 C19 125.9(4)
Fe2 P6 C20 121.8(4)
C20 P6B C19 97.3(5)
Fe2 P6B C19 126.2(4)
Fe2 P6B C20 120.5(4)
C18 P8B C17 97.7(6)
Fe2 P8B C17 126.7(5)
Fe2 P8B C18 124.6(4)
C14' P5B C13' 96.4(16)
C15' P5B C13' 105(2)
C15' P5B C14' 93.3(18)
C23 P7B C22 93.8(10)
Fe2 P7B C22 114.8(12)
Fe2 P7B C23 115.3(11)
P1 Fe1 N1 121.23(18)
P2 Fe1 N1 89.00(19)
P2 Fe1 P1 84.94(8)
P3 Fe1 N1 118.28(18)
P3 Fe1 P1 120.49(8)
P3 Fe1 P2 95.75(8)
P4 Fe1 N1 90.51(19)
P4 Fe1 P1 94.55(8)
P4 Fe1 P2 178.97(8)
P4 Fe1 P3 85.28(7)
P8 Fe2 P5 94.9(3)
P7 Fe2 P5 178.1(6)
P7 Fe2 P8 86.1(4)
P6 Fe2 P5 84.3(3)
P6 Fe2 P8 115.17(17)
P6 Fe2 P7 96.7(5)
P8B Fe2 P6B 118.28(19)
P5B Fe2 P6B 96.6(4)
P5B Fe2 P8B 86.4(4)
P7B Fe2 P6B 84.3(6)
P7B Fe2 P8B 95.5(5)
P7B Fe2 P5B 177.2(8)

loop_
_geom_bond_atom_site_label_1
_geom_bond_atom_site_label_2
_geom_bond_distance
C1 H1a 0.9800
C1 H1b 0.9800
C1 H1c 0.9800
C1 P1 1.845(8)
C2 H2a 0.9800
C2 H2b 0.9800
C2 H2c 0.9800
C2 P1 1.860(8)
C3 C4 1.510(16)
C3 C4' 1.39(2)
C3 P1 1.855(8)
C3 H3aa 0.9900
C3 H3ab 0.9900
C3 H3b 0.9500
C7 H7a 0.9800
C7 H7b 0.9800
C7 H7c 0.9800
C7 P3 1.870(8)
C8 H8a 0.9800
C8 H8b 0.9800
C8 H8c 0.9800
C8 P3 1.848(8)
C9 H9a 0.9900
C9 H9b 0.9900
C9 C10 1.505(11)
C9 P3 1.863(8)
C10 H10a 0.9900
C10 H10b 0.9900
C10 P4 1.844(7)
C11 H11a 0.9800
C11 H11b 0.9800
C11 H11c 0.9800
C11 P4 1.855(8)
C12 H12a 0.9800
C12 H12b 0.9800
C12 H12c 0.9800
C12 P4 1.837(8)
C17 H17a 0.9800
C17 H17b 0.9800
C17 H17c 0.9800
C17 H17d 0.9800
C17 H17e 0.9800
C17 H17f 0.9800
C17 P8 1.739(13)
C17 P8B 1.813(13)
C18 H18a 0.9800
C18 H18b 0.9800
C18 H18c 0.9800
C18 H18d 0.9800
C18 H18e 0.9800
C18 H18f 0.9800
C18 P8 1.834(10)
C18 P8B 1.834(11)
C19 H19a 0.9800
C19 H19b 0.9800
C19 H19c 0.9800
C19 H19d 0.9800
C19 H19e 0.9800
C19 H19f 0.9800
C19 P6 1.797(10)
C19 P6B 1.833(11)
C20 H20a 0.9800
C20 H20b 0.9800
C20 H20c 0.9800
C20 H20d 0.9800
C20 H20e 0.9800
C20 H20f 0.9800
C20 P6 1.798(10)
C20 P6B 1.865(10)
C22 C21 1.35(3)
C22 P7 1.69(2)
C22 P7B 1.96(3)
C23 H23a 0.9800
C23 H23b 0.9800
C23 H23c 0.9800
C23 H23d 0.9800
C23 H23e 0.9800
C23 H23f 0.9800
C23 P7 1.82(2)
C23 P7B 1.89(2)
C4 H4a 0.9900
C4 H4b 0.9900
C4 P2 1.851(13)
C5 H5a 0.9800
C5 H5b 0.9800
C5 H5c 0.9800
C5 P2 1.81(2)
C6 H6a 0.9800
C6 H6b 0.9800
C6 H6c 0.9800
C6 P2 1.841(14)
C13 H13a 0.9800
C13 H13b 0.9800
C13 H13c 0.9800
C13 P5 1.834(19)
C14 H14a 0.9900
C14 H14b 0.9900
C14 C14B 1.53(4)
C14 P5 1.93(3)
C14B H14c 0.9900
C14B H14d 0.9900
C14B P6 1.91(2)
C15 H15a 0.9800
C15 H15b 0.9800
C15 H15c 0.9800
C15 P5 1.78(3)
C24 C25 1.34(5)
C24 P7 1.90(4)
C24 H24 0.9500
C25 H25a 0.9900
C25 H25b 0.9900
C25 P8 1.90(2)
C4' H4'a 0.9900
C4' H4'b 0.9900
C4' P2 1.85(2)
C5' H5'a 0.9800
C5' H5'b 0.9800
C5' H5'c 0.9800
C5' P2 1.821(14)
C6' H6'a 0.9800
C6' H6'b 0.9800
C6' H6'c 0.9800
C6' P2 1.81(2)
C13' H13d 0.9800
C13' H13e 0.9800
C13' H13f 0.9800
C13' P5B 1.85(3)
C14' H14e 0.9800
C14' H14f 0.9800
C14' H14g 0.9800
C14' P5B 1.72(3)
C15' H15d 0.9900
C15' H15e 0.9900
C15' C16' 1.53(6)
C15' P5B 1.90(6)
C16' H16a 0.9900
C16' H16b 0.9900
C16' P8B 1.86(3)
C21 H21a 0.9900
C21 H21b 0.9900
C21 P6B 1.94(2)
C23' H23g 0.9800
C23' H23h 0.9800
C23' H23i 0.9800
C23' P7B 1.89(5)
N1 N2 1.133(8)
N1 Fe1 1.854(6)
N2 Fe2 1.861(6)
P1 Fe1 2.154(2)
P2 Fe1 2.178(2)
P3 Fe1 2.1623(19)
P4 Fe1 2.1811(19)
P5 Fe2 2.180(13)
P8 Fe2 2.171(4)
P7 Fe2 2.180(18)
P6 Fe2 2.175(4)
P6B Fe2 2.135(4)
P8B Fe2 2.129(5)
P5B Fe2 2.174(16)
P7B Fe2 2.16(2)

loop_
_restr_u_iso_atom_site_label
_restr_u_iso_weight_param
C22 0.1000
C25 0.1000
C21 0.1000

loop_
_restr_u_similar_atom_site_label_1
_restr_u_similar_atom_site_label_2
_restr_u_similar_weight_param
C22 C21 0.0400
C24 C25 0.0400
